data_4334017
loop_
_publ_author_name
'Guo-Cang Wang'
'Herman H. Y. Sung'
'Feng-Rong Dai'
'Wai-Hang Chiu'
'Wai-Yeung Wong'
'Ian D. Williams'
'Wa-Hung Leung'

_publ_section_title
;
 Heterometallic Cerium(IV) Perrhenate, Permanganate, and Molybdate
 Complexes Supported by the Imidodiphosphinate Ligand [N(i-Pr2PO)2]-
;
_journal_name_full 'Inorganic Chemistry'
_journal_page_first 2556
_journal_page_last 2563
_journal_paper_doi 10.1021/ic302567e
_journal_volume 52
_journal_year 2013
_chemical_formula_sum 'C72 H168 Ce2 Mo N6 O16 P12'
_chemical_formula_weight 2121.94
_chemical_name_systematic
; 
 ? 
;
_space_group_IT_number 2
_symmetry_cell_setting triclinic
_symmetry_space_group_name_Hall '-P 1'
_symmetry_space_group_name_H-M 'P -1'
_atom_sites_solution_hydrogens geom
_atom_sites_solution_primary direct
_atom_sites_solution_secondary difmap
_audit_creation_method SHELXL-97
_cell_angle_alpha 78.786(2)
_cell_angle_beta 79.1360(10)
_cell_angle_gamma 62.8470(10)
_cell_formula_units_Z 1
_cell_length_a 12.6951(11)
_cell_length_b 13.0938(12)
_cell_length_c 17.7937(16)
_cell_measurement_reflns_used 12671
_cell_measurement_temperature 173(2)
_cell_measurement_theta_max 25.00
_cell_measurement_theta_min 2.45
_cell_volume 2564.7(4)
_computing_cell_refinement 'SAINT (Bruker, 1999)'
_computing_data_collection 'SMART (Bruker, 1998)'
_computing_data_reduction SAINT
_computing_structure_refinement 'SHELXL-97 (Sheldrick, 1997)'
_computing_structure_solution 'SHELXS-97 (Sheldrick, 1990)'
_diffrn_ambient_temperature 173(2)
_diffrn_measured_fraction_theta_full 0.957
_diffrn_measured_fraction_theta_max 0.957
_diffrn_measurement_device_type 'Smart CCD'
_diffrn_measurement_method '\w and \f scans'
_diffrn_radiation_monochromator graphite
_diffrn_radiation_source 'fine-focus sealed tube'
_diffrn_radiation_type MoK\a
_diffrn_radiation_wavelength 0.71073
_diffrn_reflns_av_R_equivalents 0.0240
_diffrn_reflns_av_sigmaI/netI 0.0531
_diffrn_reflns_limit_h_max 15
_diffrn_reflns_limit_h_min -14
_diffrn_reflns_limit_k_max 13
_diffrn_reflns_limit_k_min -15
_diffrn_reflns_limit_l_max 21
_diffrn_reflns_limit_l_min -21
_diffrn_reflns_number 12671
_diffrn_reflns_theta_full 25.00
_diffrn_reflns_theta_max 25.00
_diffrn_reflns_theta_min 2.45
_exptl_absorpt_coefficient_mu 1.236
_exptl_absorpt_correction_T_max 1.0000
_exptl_absorpt_correction_T_min 0.8162
_exptl_absorpt_correction_type multi-scan
_exptl_absorpt_process_details SADABS
_exptl_crystal_colour yellow
_exptl_crystal_density_diffrn 1.374
_exptl_crystal_description block
_exptl_crystal_F_000 1108
_exptl_crystal_size_max 0.32
_exptl_crystal_size_mid 0.26
_exptl_crystal_size_min 0.24
_refine_diff_density_max 4.011
_refine_diff_density_min -1.186
_refine_diff_density_rms 0.161
_refine_ls_extinction_method none
_refine_ls_goodness_of_fit_ref 1.034
_refine_ls_hydrogen_treatment constr
_refine_ls_matrix_type full
_refine_ls_number_parameters 529
_refine_ls_number_reflns 8632
_refine_ls_number_restraints 136
_refine_ls_restrained_S_all 1.033
_refine_ls_R_factor_all 0.0985
_refine_ls_R_factor_gt 0.0752
_refine_ls_shift/su_max 0.001
_refine_ls_shift/su_mean 0.000
_refine_ls_structure_factor_coef Fsqd
_refine_ls_weighting_details 'calc w=1/[\s^2^(Fo^2^)+(0.1519P)^2^+9.0294P] where P=(Fo^2^+2Fc^2^)/3'
_refine_ls_weighting_scheme calc
_refine_ls_wR_factor_gt 0.2056
_refine_ls_wR_factor_ref 0.2348
_reflns_number_gt 6656
_reflns_number_total 8632
_reflns_threshold_expression >2sigma(I)
_cod_data_source_file ic302567e_si_001_2.cif
_cod_data_source_block wy2169wm
_cod_database_code 4334017

loop_
_symmetry_equiv_pos_as_xyz
'x, y, z'
'-x, -y, -z'

loop_
_atom_site_label
_atom_site_type_symbol
_atom_site_fract_x
_atom_site_fract_y
_atom_site_fract_z
_atom_site_U_iso_or_equiv
_atom_site_adp_type
_atom_site_occupancy
_atom_site_symmetry_multiplicity
_atom_site_calc_flag
_atom_site_refinement_flags
Mo1 Mo 0.95193(14) 0.96443(13) 0.49440(8) 0.0441(4) Uani 0.50 1 d P
Ce1 Ce 0.94473(4) 0.89757(4) 0.70784(3) 0.0403(2) Uani 1 1 d .
P1 P 1.0086(3) 1.1282(2) 0.73922(16) 0.0640(7) Uani 1 1 d .
P2 P 0.7741(3) 1.1653(3) 0.7920(3) 0.1080(16) Uani 1 1 d .
P3 P 0.75078(19) 0.77490(19) 0.81967(12) 0.0431(5) Uani 1 1 d .
P4 P 0.68975(19) 0.8684(2) 0.66853(12) 0.0447(5) Uani 1 1 d .
P5 P 1.18471(19) 0.6745(2) 0.81021(13) 0.0446(5) Uani 1 1 d .
P6 P 1.1959(2) 0.63674(19) 0.65815(13) 0.0452(5) Uani 1 1 d .
N1 N 0.8799(9) 1.1959(7) 0.7817(5) 0.070(2) Uani 1 1 d .
N2 N 0.6766(6) 0.7999(7) 0.7509(4) 0.0494(17) Uani 1 1 d .
N3 N 1.2451(7) 0.6039(7) 0.7387(5) 0.0551(19) Uani 1 1 d .
O1 O 1.0348(6) 1.0124(5) 0.7158(4) 0.0502(14) Uani 1 1 d .
O2 O 0.7948(6) 1.0518(6) 0.7661(5) 0.0655(18) Uani 1 1 d .
O3 O 0.8637(5) 0.7936(5) 0.8002(3) 0.0475(14) Uani 1 1 d .
O4 O 0.7901(5) 0.9056(6) 0.6545(3) 0.0505(15) Uani 1 1 d .
O5 O 1.0865(5) 0.7971(5) 0.7929(3) 0.0464(13) Uani 1 1 d .
O6 O 1.0679(5) 0.7320(5) 0.6559(3) 0.0502(14) Uani 1 1 d .
O7 O 0.9665(6) 0.9737(6) 0.5854(4) 0.0594(17) Uani 1 1 d .
O8 O 0.8098(15) 1.0127(18) 0.4787(8) 0.082(5) Uani 0.50 1 d P
O9 O 1.0310(19) 0.8196(13) 0.4834(8) 0.086(5) Uani 0.50 1 d P
C1 C 1.1943(17) 1.1543(18) 0.6379(13) 0.145(5) Uani 1 1 d DU
H1A H 1.2154 1.2144 0.6106 0.218 Uiso 1 1 calc R
H1B H 1.2133 1.0975 0.6043 0.218 Uiso 1 1 calc R
H1C H 1.2379 1.1183 0.6818 0.218 Uiso 1 1 calc R
C2 C 1.063(2) 1.2056(18) 0.6645(13) 0.144(5) Uani 1 1 d DU
H2 H 1.0259 1.2088 0.6198 0.173 Uiso 1 1 calc R
C3 C 1.024(2) 1.3294(16) 0.6729(13) 0.153(5) Uani 1 1 d DU
H3A H 0.9428 1.3741 0.6615 0.229 Uiso 1 1 calc R
H3B H 1.0743 1.3581 0.6377 0.229 Uiso 1 1 calc R
H3C H 1.0290 1.3357 0.7248 0.229 Uiso 1 1 calc R
C4 C 1.094(2) 1.009(2) 0.8812(14) 0.172(6) Uani 1 1 d DU
H4A H 1.0533 1.0537 0.9232 0.258 Uiso 1 1 calc R
H4B H 1.1685 0.9473 0.8956 0.258 Uiso 1 1 calc R
H4C H 1.0459 0.9768 0.8689 0.258 Uiso 1 1 calc R
C5 C 1.117(2) 1.082(2) 0.8146(13) 0.153(5) Uani 1 1 d DU
H5 H 1.1984 1.0407 0.7904 0.184 Uiso 1 1 calc R
C6 C 1.107(2) 1.1885(18) 0.8442(13) 0.156(5) Uani 1 1 d DU
H6A H 1.0272 1.2296 0.8680 0.235 Uiso 1 1 calc R
H6B H 1.1247 1.2381 0.8018 0.235 Uiso 1 1 calc R
H6C H 1.1621 1.1646 0.8813 0.235 Uiso 1 1 calc R
C7 C 0.718(2) 1.259(2) 0.6357(13) 0.157(6) Uani 1 1 d U
H7A H 0.6805 1.3236 0.5980 0.236 Uiso 1 1 calc R
H7B H 0.7120 1.1927 0.6253 0.236 Uiso 1 1 calc R
H7C H 0.8004 1.2423 0.6331 0.236 Uiso 1 1 calc R
C8 C 0.658(2) 1.2874(19) 0.7129(13) 0.146(5) Uani 1 1 d DU
H8 H 0.5815 1.2834 0.7217 0.176 Uiso 1 1 calc R
C9 C 0.641(2) 1.410(2) 0.7257(14) 0.160(6) Uani 1 1 d DU
H9A H 0.7098 1.4216 0.7017 0.240 Uiso 1 1 calc R
H9B H 0.6308 1.4150 0.7799 0.240 Uiso 1 1 calc R
H9C H 0.5717 1.4691 0.7031 0.240 Uiso 1 1 calc R
C10 C 0.699(3) 1.270(2) 0.9273(18) 0.213(8) Uani 1 1 d DU
H10A H 0.7217 1.3253 0.8931 0.320 Uiso 1 1 calc R
H10B H 0.7576 1.2267 0.9626 0.320 Uiso 1 1 calc R
H10C H 0.6230 1.3108 0.9557 0.320 Uiso 1 1 calc R
C11 C 0.691(3) 1.185(3) 0.8783(18) 0.212(8) Uani 1 1 d DU
H11 H 0.6097 1.1931 0.8786 0.255 Uiso 1 1 calc R
C12 C 0.774(3) 1.070(2) 0.9206(18) 0.215(9) Uani 1 1 d DU
H12A H 0.7611 1.0084 0.9098 0.322 Uiso 1 1 calc R
H12B H 0.7583 1.0747 0.9752 0.322 Uiso 1 1 calc R
H12C H 0.8553 1.0567 0.9035 0.322 Uiso 1 1 calc R
C13 C 0.8848(13) 0.5428(10) 0.8084(8) 0.087(4) Uani 1 1 d .
H13A H 0.9162 0.4656 0.8350 0.130 Uiso 1 1 calc R
H13B H 0.9485 0.5646 0.7893 0.130 Uiso 1 1 calc R
H13C H 0.8463 0.5456 0.7659 0.130 Uiso 1 1 calc R
C14 C 0.7953(9) 0.6256(9) 0.8633(6) 0.059(2) Uani 1 1 d .
H14 H 0.8343 0.6144 0.9088 0.071 Uiso 1 1 calc R
C15 C 0.6852(12) 0.5979(13) 0.8909(8) 0.092(4) Uani 1 1 d .
H15A H 0.6263 0.6400 0.8558 0.139 Uiso 1 1 calc R
H15B H 0.6518 0.6202 0.9415 0.139 Uiso 1 1 calc R
H15C H 0.7102 0.5164 0.8924 0.139 Uiso 1 1 calc R
C16 C 0.7171(12) 0.8326(15) 0.9672(7) 0.104(5) Uani 1 1 d .
H16A H 0.6767 0.8940 0.9990 0.156 Uiso 1 1 calc R
H16B H 0.7996 0.8170 0.9557 0.156 Uiso 1 1 calc R
H16C H 0.7105 0.7643 0.9940 0.156 Uiso 1 1 calc R
C17 C 0.6606(10) 0.8682(11) 0.8925(6) 0.071(3) Uani 1 1 d .
H17 H 0.6573 0.9446 0.8721 0.085 Uiso 1 1 calc R
C18 C 0.5284(12) 0.8854(15) 0.9071(9) 0.105(5) Uani 1 1 d .
H18A H 0.5255 0.8153 0.9336 0.158 Uiso 1 1 calc R
H18B H 0.4970 0.9041 0.8586 0.158 Uiso 1 1 calc R
H18C H 0.4817 0.9472 0.9380 0.158 Uiso 1 1 calc R
C19 C 0.5544(14) 1.0705(14) 0.5768(9) 0.119(6) Uani 1 1 d .
H19A H 0.4807 1.1395 0.5742 0.178 Uiso 1 1 calc R
H19B H 0.5654 1.0267 0.5362 0.178 Uiso 1 1 calc R
H19C H 0.6192 1.0912 0.5711 0.178 Uiso 1 1 calc R
C20 C 0.5511(11) 0.9968(12) 0.6558(8) 0.083(4) Uani 1 1 d .
H20 H 0.4880 0.9722 0.6589 0.100 Uiso 1 1 calc R
C21 C 0.5172(15) 1.0742(14) 0.7178(11) 0.120(6) Uani 1 1 d .
H21A H 0.5603 1.1205 0.7052 0.180 Uiso 1 1 calc R
H21B H 0.5366 1.0275 0.7665 0.180 Uiso 1 1 calc R
H21C H 0.4331 1.1237 0.7211 0.180 Uiso 1 1 calc R
C22 C 0.8382(12) 0.6838(12) 0.5927(8) 0.085(4) Uani 1 1 d .
H22A H 0.8457 0.6349 0.6411 0.128 Uiso 1 1 calc R
H22B H 0.8959 0.7144 0.5845 0.128 Uiso 1 1 calc R
H22C H 0.8518 0.6396 0.5517 0.128 Uiso 1 1 calc R
C23 C 0.7150(11) 0.7818(12) 0.5938(6) 0.073(3) Uani 1 1 d .
H23 H 0.7111 0.8312 0.5443 0.088 Uiso 1 1 calc R
C24 C 0.6166(13) 0.7400(15) 0.6017(9) 0.103(5) Uani 1 1 d .
H24A H 0.6357 0.6897 0.5634 0.154 Uiso 1 1 calc R
H24B H 0.5413 0.8056 0.5944 0.154 Uiso 1 1 calc R
H24C H 0.6118 0.6988 0.6521 0.154 Uiso 1 1 calc R
C25 C 1.3526(13) 0.7549(14) 0.7932(11) 0.114(6) Uani 1 1 d .
H25A H 1.4124 0.7609 0.8157 0.171 Uiso 1 1 calc R
H25B H 1.2917 0.8310 0.7796 0.171 Uiso 1 1 calc R
H25C H 1.3884 0.7168 0.7477 0.171 Uiso 1 1 calc R
C26 C 1.2982(9) 0.6861(11) 0.8506(7) 0.072(3) Uani 1 1 d .
H26 H 1.2585 0.7301 0.8945 0.087 Uiso 1 1 calc R
C27 C 1.3939(12) 0.5729(13) 0.8805(10) 0.108(5) Uani 1 1 d .
H27A H 1.4359 0.5274 0.8388 0.161 Uiso 1 1 calc R
H27B H 1.3585 0.5319 0.9190 0.161 Uiso 1 1 calc R
H27C H 1.4486 0.5869 0.9028 0.161 Uiso 1 1 calc R
C28 C 1.1802(13) 0.4659(11) 0.8931(9) 0.098(4) Uani 1 1 d .
H28A H 1.2466 0.4398 0.9219 0.147 Uiso 1 1 calc R
H28B H 1.2083 0.4401 0.8430 0.147 Uiso 1 1 calc R
H28C H 1.1261 0.4348 0.9200 0.147 Uiso 1 1 calc R
C29 C 1.1151(10) 0.5997(10) 0.8840(6) 0.070(3) Uani 1 1 d .
H29 H 1.0398 0.6184 0.8653 0.084 Uiso 1 1 calc R
C30 C 1.0774(12) 0.6494(15) 0.9612(7) 0.109(6) Uani 1 1 d .
H30A H 1.0500 0.6015 0.9994 0.164 Uiso 1 1 calc R
H30B H 1.0143 0.7264 0.9552 0.164 Uiso 1 1 calc R
H30C H 1.1443 0.6516 0.9774 0.164 Uiso 1 1 calc R
C31 C 1.4194(11) 0.6069(15) 0.5795(9) 0.107(5) Uani 1 1 d .
H31A H 1.4632 0.6428 0.5439 0.161 Uiso 1 1 calc R
H31B H 1.4322 0.5369 0.5618 0.161 Uiso 1 1 calc R
H31C H 1.4462 0.5891 0.6294 0.161 Uiso 1 1 calc R
C32 C 1.2839(9) 0.6911(10) 0.5848(6) 0.064(3) Uani 1 1 d .
H32 H 1.2565 0.7001 0.5350 0.077 Uiso 1 1 calc R
C33 C 1.2696(16) 0.8073(17) 0.5977(11) 0.130(6) Uani 1 1 d .
H33A H 1.2461 0.8166 0.6514 0.194 Uiso 1 1 calc R
H33B H 1.2096 0.8673 0.5679 0.194 Uiso 1 1 calc R
H33C H 1.3439 0.8122 0.5819 0.194 Uiso 1 1 calc R
C34 C 1.1738(15) 0.5234(16) 0.5528(10) 0.126(7) Uani 1 1 d .
H34A H 1.2457 0.5147 0.5197 0.188 Uiso 1 1 calc R
H34B H 1.1113 0.5986 0.5397 0.188 Uiso 1 1 calc R
H34C H 1.1512 0.4652 0.5462 0.188 Uiso 1 1 calc R
C35 C 1.1935(12) 0.5107(10) 0.6319(8) 0.079(3) Uani 1 1 d .
H35 H 1.1257 0.5015 0.6639 0.095 Uiso 1 1 calc R
C36 C 1.3031(18) 0.4014(11) 0.6505(14) 0.156(9) Uani 1 1 d .
H36A H 1.2991 0.3375 0.6344 0.234 Uiso 1 1 calc R
H36B H 1.3074 0.3876 0.7051 0.234 Uiso 1 1 calc R
H36C H 1.3726 0.4094 0.6239 0.234 Uiso 1 1 calc R

loop_
_atom_site_aniso_label
_atom_site_aniso_U_11
_atom_site_aniso_U_22
_atom_site_aniso_U_33
_atom_site_aniso_U_23
_atom_site_aniso_U_13
_atom_site_aniso_U_12
Mo1 0.0577(9) 0.0476(8) 0.0330(7) 0.0002(6) -0.0042(6) -0.0305(7)
Ce1 0.0359(3) 0.0343(3) 0.0486(3) 0.00064(19) -0.00991(19) -0.0136(2)
P1 0.094(2) 0.0511(14) 0.0550(15) -0.0148(12) 0.0069(14) -0.0416(15)
P2 0.0531(17) 0.076(2) 0.194(5) -0.080(3) 0.002(2) -0.0090(16)
P3 0.0412(11) 0.0453(12) 0.0394(11) 0.0011(9) -0.0024(9) -0.0191(10)
P4 0.0413(11) 0.0548(13) 0.0397(11) 0.0064(10) -0.0111(9) -0.0248(10)
P5 0.0413(11) 0.0433(12) 0.0469(12) 0.0023(9) -0.0118(9) -0.0171(10)
P6 0.0454(12) 0.0380(11) 0.0449(12) -0.0042(9) -0.0040(9) -0.0127(10)
N1 0.086(6) 0.042(4) 0.074(6) -0.015(4) -0.016(5) -0.015(4)
N2 0.045(4) 0.057(5) 0.049(4) 0.004(3) -0.005(3) -0.029(4)
N3 0.051(4) 0.043(4) 0.056(5) 0.000(3) -0.016(3) -0.006(3)
O1 0.057(4) 0.041(3) 0.055(4) -0.002(3) -0.010(3) -0.025(3)
O2 0.047(4) 0.049(4) 0.095(5) -0.014(4) -0.005(3) -0.015(3)
O3 0.042(3) 0.053(3) 0.046(3) 0.004(3) -0.012(2) -0.021(3)
O4 0.048(3) 0.063(4) 0.047(3) 0.010(3) -0.015(3) -0.033(3)
O5 0.047(3) 0.039(3) 0.052(3) 0.004(3) -0.012(3) -0.018(3)
O6 0.050(3) 0.050(3) 0.042(3) -0.001(3) -0.009(3) -0.014(3)
O7 0.072(4) 0.070(4) 0.048(4) 0.018(3) -0.012(3) -0.049(4)
O8 0.091(11) 0.138(15) 0.051(8) -0.017(9) 0.001(7) -0.080(12)
O9 0.170(18) 0.063(9) 0.046(8) 0.006(7) -0.021(9) -0.072(11)
C1 0.153(7) 0.140(8) 0.151(8) -0.023(7) -0.002(7) -0.074(6)
C2 0.156(7) 0.133(7) 0.149(8) -0.022(6) 0.003(6) -0.073(6)
C3 0.166(8) 0.134(7) 0.162(8) -0.021(7) 0.005(7) -0.076(6)
C4 0.178(9) 0.163(8) 0.172(9) -0.036(6) -0.022(7) -0.066(7)
C5 0.161(8) 0.159(8) 0.162(8) -0.051(6) -0.024(6) -0.075(6)
C6 0.165(9) 0.165(8) 0.161(9) -0.055(6) -0.035(7) -0.070(6)
C7 0.158(8) 0.154(8) 0.141(8) -0.017(6) -0.012(7) -0.054(7)
C8 0.151(7) 0.143(7) 0.141(7) -0.019(6) -0.013(6) -0.061(6)
C9 0.164(9) 0.147(8) 0.162(8) -0.021(6) -0.014(7) -0.063(7)
C10 0.214(11) 0.216(10) 0.215(11) -0.038(7) -0.026(8) -0.094(8)
C11 0.214(11) 0.212(10) 0.212(11) -0.038(7) -0.026(8) -0.090(7)
C12 0.221(13) 0.213(10) 0.204(13) -0.026(8) -0.012(9) -0.094(8)
C13 0.099(9) 0.048(6) 0.095(9) -0.004(6) -0.012(7) -0.017(6)
C14 0.068(6) 0.058(6) 0.053(6) 0.011(4) -0.017(5) -0.032(5)
C15 0.097(9) 0.095(10) 0.098(10) 0.030(8) -0.023(7) -0.065(8)
C16 0.080(8) 0.137(13) 0.063(7) -0.040(8) -0.020(6) -0.005(8)
C17 0.061(6) 0.073(7) 0.059(6) -0.012(5) -0.007(5) -0.012(5)
C18 0.068(8) 0.128(13) 0.095(10) -0.037(9) 0.011(7) -0.021(8)
C19 0.096(10) 0.109(12) 0.092(10) 0.045(9) -0.030(8) -0.009(9)
C20 0.061(7) 0.084(8) 0.088(9) 0.039(7) -0.031(6) -0.028(6)
C21 0.098(11) 0.087(10) 0.146(15) -0.018(10) -0.045(10) -0.004(9)
C22 0.094(9) 0.099(10) 0.081(8) -0.041(7) 0.007(7) -0.051(8)
C23 0.087(8) 0.106(9) 0.053(6) -0.009(6) -0.003(5) -0.066(8)
C24 0.104(10) 0.140(14) 0.102(10) -0.045(10) -0.008(8) -0.075(10)
C25 0.077(9) 0.103(11) 0.197(18) -0.033(11) -0.010(10) -0.065(9)
C26 0.049(6) 0.076(7) 0.090(8) -0.018(6) -0.020(5) -0.018(5)
C27 0.070(8) 0.102(11) 0.141(14) 0.011(10) -0.059(9) -0.021(8)
C28 0.103(10) 0.072(8) 0.096(10) 0.025(7) -0.005(8) -0.035(8)
C29 0.070(7) 0.069(7) 0.063(7) 0.021(5) -0.015(5) -0.032(6)
C30 0.066(7) 0.146(14) 0.058(7) 0.026(8) -0.003(6) -0.014(8)
C31 0.056(7) 0.144(14) 0.113(11) -0.046(10) 0.025(7) -0.037(8)
C32 0.059(6) 0.081(7) 0.047(5) -0.014(5) -0.002(4) -0.025(5)
C33 0.103(12) 0.135(16) 0.138(15) 0.002(12) 0.018(11) -0.060(12)
C34 0.107(12) 0.129(14) 0.121(13) -0.079(11) -0.027(10) -0.005(10)
C35 0.085(8) 0.064(7) 0.087(8) -0.021(6) -0.028(7) -0.020(6)
C36 0.153(17) 0.037(7) 0.26(3) -0.048(11) -0.082(17) 0.007(8)

loop_
_atom_type_symbol
_atom_type_description
_atom_type_scat_dispersion_real
_atom_type_scat_dispersion_imag
_atom_type_scat_source
C C 0.0033 0.0016 'International Tables Vol C Tables 4.2.6.8 and 6.1.1.4'
H H 0.0000 0.0000 'International Tables Vol C Tables 4.2.6.8 and 6.1.1.4'
N N 0.0061 0.0033 'International Tables Vol C Tables 4.2.6.8 and 6.1.1.4'
O O 0.0106 0.0060 'International Tables Vol C Tables 4.2.6.8 and 6.1.1.4'
P P 0.1023 0.0942 'International Tables Vol C Tables 4.2.6.8 and 6.1.1.4'
Mo Mo -1.6832 0.6857 'International Tables Vol C Tables 4.2.6.8 and 6.1.1.4'
Ce Ce -0.2486 2.6331 'International Tables Vol C Tables 4.2.6.8 and 6.1.1.4'

loop_
_geom_angle_atom_site_label_1
_geom_angle_atom_site_label_2
_geom_angle_atom_site_label_3
_geom_angle
_geom_angle_site_symmetry_1
_geom_angle_site_symmetry_3
O8 Mo1 O7 113.3(5) . .
O8 Mo1 O9 110.4(9) . .
O7 Mo1 O9 105.3(5) . .
O8 Mo1 O7 110.8(6) . 2_776
O7 Mo1 O7 116.0(2) . 2_776
O9 Mo1 O7 99.9(6) . 2_776
O8 Mo1 Mo1 134.8(7) . 2_776
O7 Mo1 Mo1 62.5(2) . 2_776
O9 Mo1 Mo1 113.9(7) . 2_776
O7 Mo1 Mo1 53.5(2) 2_776 2_776
O7 Ce1 O6 81.2(2) . .
O7 Ce1 O4 75.5(2) . .
O6 Ce1 O4 89.5(2) . .
O7 Ce1 O1 77.1(2) . .
O6 Ce1 O1 114.3(2) . .
O4 Ce1 O1 140.1(2) . .
O7 Ce1 O5 129.2(2) . .
O6 Ce1 O5 75.9(2) . .
O4 Ce1 O5 147.2(2) . .
O1 Ce1 O5 72.3(2) . .
O7 Ce1 O2 103.5(3) . .
O6 Ce1 O2 169.5(2) . .
O4 Ce1 O2 82.7(2) . .
O1 Ce1 O2 76.0(2) . .
O5 Ce1 O2 107.1(2) . .
O7 Ce1 O3 149.3(2) . .
O6 Ce1 O3 89.1(2) . .
O4 Ce1 O3 75.3(2) . .
O1 Ce1 O3 132.9(2) . .
O5 Ce1 O3 75.2(2) . .
O2 Ce1 O3 82.2(2) . .
O1 P1 N1 116.0(5) . .
O1 P1 C2 109.9(7) . .
N1 P1 C2 117.7(8) . .
O1 P1 C5 101.9(7) . .
N1 P1 C5 106.0(8) . .
C2 P1 C5 103.1(11) . .
O2 P2 N1 118.6(5) . .
O2 P2 C11 110.6(12) . .
N1 P2 C11 115.3(12) . .
O2 P2 C8 100.7(7) . .
N1 P2 C8 105.0(8) . .
C11 P2 C8 104.2(13) . .
O3 P3 N2 116.8(4) . .
O3 P3 C17 105.0(5) . .
N2 P3 C17 110.1(5) . .
O3 P3 C14 107.0(4) . .
N2 P3 C14 109.3(4) . .
C17 P3 C14 108.3(5) . .
O4 P4 N2 115.3(4) . .
O4 P4 C23 107.0(4) . .
N2 P4 C23 110.3(5) . .
O4 P4 C20 108.1(5) . .
N2 P4 C20 108.5(5) . .
C23 P4 C20 107.3(7) . .
O5 P5 N3 115.5(4) . .
O5 P5 C26 107.8(5) . .
N3 P5 C26 108.7(5) . .
O5 P5 C29 105.7(4) . .
N3 P5 C29 110.4(5) . .
C26 P5 C29 108.6(6) . .
O6 P6 N3 115.2(4) . .
O6 P6 C32 104.6(4) . .
N3 P6 C32 111.4(5) . .
O6 P6 C35 105.4(5) . .
N3 P6 C35 108.9(5) . .
C32 P6 C35 111.2(6) . .
P1 N1 P2 126.9(6) . .
P3 N2 P4 126.4(5) . .
P5 N3 P6 125.7(5) . .
P1 O1 Ce1 142.1(4) . .
P2 O2 Ce1 139.8(4) . .
P3 O3 Ce1 139.7(3) . .
P4 O4 Ce1 143.9(4) . .
P5 O5 Ce1 138.7(4) . .
P6 O6 Ce1 139.5(4) . .
Mo1 O7 Mo1 64.0(2) . 2_776
Mo1 O7 Ce1 141.8(4) . .
Mo1 O7 Ce1 150.5(4) 2_776 .
C2 C1 H1A 109.5 . .
C2 C1 H1B 109.5 . .
H1A C1 H1B 109.5 . .
C2 C1 H1C 109.5 . .
H1A C1 H1C 109.5 . .
H1B C1 H1C 109.5 . .
C3 C2 C1 107.5(17) . .
C3 C2 P1 115.9(16) . .
C1 C2 P1 118.7(17) . .
C3 C2 H2 104.4 . .
C1 C2 H2 104.4 . .
P1 C2 H2 104.4 . .
C2 C3 H3A 109.5 . .
C2 C3 H3B 109.5 . .
H3A C3 H3B 109.5 . .
C2 C3 H3C 109.5 . .
H3A C3 H3C 109.5 . .
H3B C3 H3C 109.5 . .
C5 C4 H4A 109.5 . .
C5 C4 H4B 109.5 . .
H4A C4 H4B 109.5 . .
C5 C4 H4C 109.5 . .
H4A C4 H4C 109.5 . .
H4B C4 H4C 109.5 . .
C4 C5 C6 106.8(17) . .
C4 C5 P1 113.3(18) . .
C6 C5 P1 110.1(16) . .
C4 C5 H5 108.9 . .
C6 C5 H5 108.9 . .
P1 C5 H5 108.9 . .
C5 C6 H6A 109.5 . .
C5 C6 H6B 109.5 . .
H6A C6 H6B 109.5 . .
C5 C6 H6C 109.5 . .
H6A C6 H6C 109.5 . .
H6B C6 H6C 109.5 . .
C8 C7 H7A 109.5 . .
C8 C7 H7B 109.5 . .
H7A C7 H7B 109.5 . .
C8 C7 H7C 109.5 . .
H7A C7 H7C 109.5 . .
H7B C7 H7C 109.5 . .
C7 C8 C9 111(2) . .
C7 C8 P2 106.6(16) . .
C9 C8 P2 106.7(15) . .
C7 C8 H8 110.7 . .
C9 C8 H8 110.7 . .
P2 C8 H8 110.7 . .
C8 C9 H9A 109.5 . .
C8 C9 H9B 109.5 . .
H9A C9 H9B 109.5 . .
C8 C9 H9C 109.5 . .
H9A C9 H9C 109.5 . .
H9B C9 H9C 109.5 . .
C11 C10 H10A 109.5 . .
C11 C10 H10B 109.5 . .
H10A C10 H10B 109.5 . .
C11 C10 H10C 109.5 . .
H10A C10 H10C 109.5 . .
H10B C10 H10C 109.5 . .
C10 C11 P2 117(2) . .
C10 C11 C12 98(2) . .
P2 C11 C12 95(2) . .
C10 C11 H11 114.6 . .
P2 C11 H11 114.6 . .
C12 C11 H11 114.6 . .
C11 C12 H12A 109.5 . .
C11 C12 H12B 109.5 . .
H12A C12 H12B 109.5 . .
C11 C12 H12C 109.5 . .
H12A C12 H12C 109.5 . .
H12B C12 H12C 109.5 . .
C14 C13 H13A 109.5 . .
C14 C13 H13B 109.5 . .
H13A C13 H13B 109.5 . .
C14 C13 H13C 109.5 . .
H13A C13 H13C 109.5 . .
H13B C13 H13C 109.5 . .
C13 C14 C15 110.8(11) . .
C13 C14 P3 110.8(7) . .
C15 C14 P3 111.8(8) . .
C13 C14 H14 107.7 . .
C15 C14 H14 107.7 . .
P3 C14 H14 107.7 . .
C14 C15 H15A 109.5 . .
C14 C15 H15B 109.5 . .
H15A C15 H15B 109.5 . .
C14 C15 H15C 109.5 . .
H15A C15 H15C 109.5 . .
H15B C15 H15C 109.5 . .
C17 C16 H16A 109.5 . .
C17 C16 H16B 109.5 . .
H16A C16 H16B 109.5 . .
C17 C16 H16C 109.5 . .
H16A C16 H16C 109.5 . .
H16B C16 H16C 109.5 . .
C16 C17 C18 111.8(11) . .
C16 C17 P3 112.7(8) . .
C18 C17 P3 113.6(9) . .
C16 C17 H17 106.0 . .
C18 C17 H17 106.0 . .
P3 C17 H17 106.0 . .
C17 C18 H18A 109.5 . .
C17 C18 H18B 109.5 . .
H18A C18 H18B 109.5 . .
C17 C18 H18C 109.5 . .
H18A C18 H18C 109.5 . .
H18B C18 H18C 109.5 . .
C20 C19 H19A 109.5 . .
C20 C19 H19B 109.5 . .
H19A C19 H19B 109.5 . .
C20 C19 H19C 109.5 . .
H19A C19 H19C 109.5 . .
H19B C19 H19C 109.5 . .
C19 C20 C21 107.6(14) . .
C19 C20 P4 112.8(10) . .
C21 C20 P4 112.2(9) . .
C19 C20 H20 108.0 . .
C21 C20 H20 108.0 . .
P4 C20 H20 108.0 . .
C20 C21 H21A 109.5 . .
C20 C21 H21B 109.5 . .
H21A C21 H21B 109.5 . .
C20 C21 H21C 109.5 . .
H21A C21 H21C 109.5 . .
H21B C21 H21C 109.5 . .
C23 C22 H22A 109.5 . .
C23 C22 H22B 109.5 . .
H22A C22 H22B 109.5 . .
C23 C22 H22C 109.5 . .
H22A C22 H22C 109.5 . .
H22B C22 H22C 109.5 . .
C24 C23 C22 112.7(12) . .
C24 C23 P4 111.7(8) . .
C22 C23 P4 110.0(8) . .
C24 C23 H23 107.4 . .
C22 C23 H23 107.4 . .
P4 C23 H23 107.4 . .
C23 C24 H24A 109.5 . .
C23 C24 H24B 109.5 . .
H24A C24 H24B 109.5 . .
C23 C24 H24C 109.5 . .
H24A C24 H24C 109.5 . .
H24B C24 H24C 109.5 . .
C26 C25 H25A 109.5 . .
C26 C25 H25B 109.5 . .
H25A C25 H25B 109.5 . .
C26 C25 H25C 109.5 . .
H25A C25 H25C 109.5 . .
H25B C25 H25C 109.5 . .
C25 C26 C27 110.3(11) . .
C25 C26 P5 110.5(9) . .
C27 C26 P5 114.8(9) . .
C25 C26 H26 106.9 . .
C27 C26 H26 106.9 . .
P5 C26 H26 106.9 . .
C26 C27 H27A 109.5 . .
C26 C27 H27B 109.5 . .
H27A C27 H27B 109.5 . .
C26 C27 H27C 109.5 . .
H27A C27 H27C 109.5 . .
H27B C27 H27C 109.5 . .
C29 C28 H28A 109.5 . .
C29 C28 H28B 109.5 . .
H28A C28 H28B 109.5 . .
C29 C28 H28C 109.5 . .
H28A C28 H28C 109.5 . .
H28B C28 H28C 109.5 . .
C30 C29 C28 113.2(11) . .
C30 C29 P5 113.1(10) . .
C28 C29 P5 115.9(9) . .
C30 C29 H29 104.3 . .
C28 C29 H29 104.3 . .
P5 C29 H29 104.3 . .
C29 C30 H30A 109.5 . .
C29 C30 H30B 109.5 . .
H30A C30 H30B 109.5 . .
C29 C30 H30C 109.5 . .
H30A C30 H30C 109.5 . .
H30B C30 H30C 109.5 . .
C32 C31 H31A 109.5 . .
C32 C31 H31B 109.5 . .
H31A C31 H31B 109.5 . .
C32 C31 H31C 109.5 . .
H31A C31 H31C 109.5 . .
H31B C31 H31C 109.5 . .
C33 C32 C31 108.0(12) . .
C33 C32 P6 112.4(9) . .
C31 C32 P6 112.5(9) . .
C33 C32 H32 107.9 . .
C31 C32 H32 107.9 . .
P6 C32 H32 107.9 . .
C32 C33 H33A 109.5 . .
C32 C33 H33B 109.5 . .
H33A C33 H33B 109.5 . .
C32 C33 H33C 109.5 . .
H33A C33 H33C 109.5 . .
H33B C33 H33C 109.5 . .
C35 C34 H34A 109.5 . .
C35 C34 H34B 109.5 . .
H34A C34 H34B 109.5 . .
C35 C34 H34C 109.5 . .
H34A C34 H34C 109.5 . .
H34B C34 H34C 109.5 . .
C34 C35 C36 110.6(13) . .
C34 C35 P6 113.5(11) . .
C36 C35 P6 112.3(10) . .
C34 C35 H35 106.6 . .
C36 C35 H35 106.6 . .
P6 C35 H35 106.6 . .
C35 C36 H36A 109.5 . .
C35 C36 H36B 109.5 . .
H36A C36 H36B 109.5 . .
C35 C36 H36C 109.5 . .
H36A C36 H36C 109.5 . .
H36B C36 H36C 109.5 . .

loop_
_geom_bond_atom_site_label_1
_geom_bond_atom_site_label_2
_geom_bond_distance
_geom_bond_site_symmetry_2
Mo1 O8 1.677(17) .
Mo1 O7 1.697(7) .
Mo1 O9 1.725(16) .
Mo1 O7 1.872(6) 2_776
Mo1 Mo1 1.897(3) 2_776
Ce1 O7 2.236(6) .
Ce1 O6 2.267(6) .
Ce1 O4 2.290(6) .
Ce1 O1 2.302(6) .
Ce1 O5 2.313(6) .
Ce1 O2 2.311(7) .
Ce1 O3 2.320(6) .
P1 O1 1.522(6) .
P1 N1 1.581(10) .
P1 C2 1.74(2) .
P1 C5 1.92(2) .
P2 O2 1.535(8) .
P2 N1 1.538(11) .
P2 C11 1.69(3) .
P2 C8 2.11(2) .
P3 O3 1.528(6) .
P3 N2 1.578(8) .
P3 C17 1.806(11) .
P3 C14 1.820(10) .
P4 O4 1.524(6) .
P4 N2 1.585(7) .
P4 C23 1.803(11) .
P4 C20 1.810(12) .
P5 O5 1.533(6) .
P5 N3 1.583(8) .
P5 C26 1.802(11) .
P5 C29 1.821(11) .
P6 O6 1.534(6) .
P6 N3 1.575(8) .
P6 C32 1.809(11) .
P6 C35 1.815(12) .
O7 Mo1 1.872(6) 2_776
C1 C2 1.51(2) .
C1 H1A 0.9600 .
C1 H1B 0.9600 .
C1 H1C 0.9600 .
C2 C3 1.49(2) .
C2 H2 0.9800 .
C3 H3A 0.9600 .
C3 H3B 0.9600 .
C3 H3C 0.9600 .
C4 C5 1.45(3) .
C4 H4A 0.9600 .
C4 H4B 0.9600 .
C4 H4C 0.9600 .
C5 C6 1.53(2) .
C5 H5 0.9800 .
C6 H6A 0.9600 .
C6 H6B 0.9600 .
C6 H6C 0.9600 .
C7 C8 1.47(3) .
C7 H7A 0.9600 .
C7 H7B 0.9600 .
C7 H7C 0.9600 .
C8 C9 1.58(3) .
C8 H8 0.9800 .
C9 H9A 0.9600 .
C9 H9B 0.9600 .
C9 H9C 0.9600 .
C10 C11 1.60(3) .
C10 H10A 0.9600 .
C10 H10B 0.9600 .
C10 H10C 0.9600 .
C11 C12 1.53(3) .
C11 H11 0.9800 .
C12 H12A 0.9600 .
C12 H12B 0.9600 .
C12 H12C 0.9600 .
C13 C14 1.513(16) .
C13 H13A 0.9600 .
C13 H13B 0.9600 .
C13 H13C 0.9600 .
C14 C15 1.569(15) .
C14 H14 0.9800 .
C15 H15A 0.9600 .
C15 H15B 0.9600 .
C15 H15C 0.9600 .
C16 C17 1.520(16) .
C16 H16A 0.9600 .
C16 H16B 0.9600 .
C16 H16C 0.9600 .
C17 C18 1.564(17) .
C17 H17 0.9800 .
C18 H18A 0.9600 .
C18 H18B 0.9600 .
C18 H18C 0.9600 .
C19 C20 1.548(17) .
C19 H19A 0.9600 .
C19 H19B 0.9600 .
C19 H19C 0.9600 .
C20 C21 1.51(2) .
C20 H20 0.9800 .
C21 H21A 0.9600 .
C21 H21B 0.9600 .
C21 H21C 0.9600 .
C22 C23 1.504(19) .
C22 H22A 0.9600 .
C22 H22B 0.9600 .
C22 H22C 0.9600 .
C23 C24 1.552(16) .
C23 H23 0.9800 .
C24 H24A 0.9600 .
C24 H24B 0.9600 .
C24 H24C 0.9600 .
C25 C26 1.51(2) .
C25 H25A 0.9600 .
C25 H25B 0.9600 .
C25 H25C 0.9600 .
C26 C27 1.500(17) .
C26 H26 0.9800 .
C27 H27A 0.9600 .
C27 H27B 0.9600 .
C27 H27C 0.9600 .
C28 C29 1.549(17) .
C28 H28A 0.9600 .
C28 H28B 0.9600 .
C28 H28C 0.9600 .
C29 C30 1.535(18) .
C29 H29 0.9800 .
C30 H30A 0.9600 .
C30 H30B 0.9600 .
C30 H30C 0.9600 .
C31 C32 1.559(16) .
C31 H31A 0.9600 .
C31 H31B 0.9600 .
C31 H31C 0.9600 .
C32 C33 1.51(2) .
C32 H32 0.9800 .
C33 H33A 0.9600 .
C33 H33B 0.9600 .
C33 H33C 0.9600 .
C34 C35 1.441(19) .
C34 H34A 0.9600 .
C34 H34B 0.9600 .
C34 H34C 0.9600 .
C35 C36 1.505(19) .
C35 H35 0.9800 .
C36 H36A 0.9600 .
C36 H36B 0.9600 .
C36 H36C 0.9600 .
